data_7104903
loop_
_publ_author_name
'Jikyo, Tamaki'
'Maas, Gerhard'

_publ_section_title
;
 Different thermal reactivity of a 1,2-thiaphospholo[a]phosphirane in free
 and metal carbonyl complexed form
;
_journal_coden_ASTM CHCOFS
_journal_issue 22
_journal_name_full
;
 Chemical Communications (Cambridge, United Kingdom)
;
_journal_page_first 2794
_journal_page_last 2795
_journal_paper_doi 10.1039/b310256d
_journal_year 2003
_chemical_formula_moiety (C28H21PS)xW(CO)5
_chemical_formula_sum 'C33 H21 O5 P S W'
_chemical_formula_weight 744.38
_chemical_melting_point 446.6(5)
_chemical_name_common
;
2,3a,8-triphenyl-3a,8-dihydro-1-thia-8a-
phosphacyclopenta(a)indene P-(pentacarbonyl)tungsten
;
_chemical_name_systematic
;
2,3a,8-triphenyl-3a,8-dihydro-1-thia-8a-phosphacyclopenta[a]indene
P-(pentacarbonyl)tungsten
;
_space_group_IT_number 13
_symmetry_cell_setting monoclinic
_symmetry_space_group_name_Hall '-P 2yac'
_symmetry_space_group_name_H-M 'P 1 2/n 1'
_atom_sites_solution_hydrogens geom
_atom_sites_solution_primary direct
_atom_sites_solution_secondary difmap
_audit_creation_method SHELXL-97
_cell_angle_alpha 90.00
_cell_angle_beta 92.81(2)
_cell_angle_gamma 90.00
_cell_formula_units_Z 4
_cell_length_a 8.8753(16)
_cell_length_b 10.701(2)
_cell_length_c 30.832(5)
_cell_measurement_temperature 193(2)
_cell_volume 2924.7(9)
_computing_cell_refinement 'IPDS software (Stoe, Darmstadt)'
_computing_data_collection 'IPDS software (Stoe, Darmstadt)'
_computing_data_reduction 'X-RED (Stoe, Darmstadt)'
_computing_molecular_graphics 'ORTEP-3 for Windows (Farrugia, 1998)'
_computing_publication_material 'SHELX-97 (Sheldrick, 1997)'
_computing_structure_refinement 'SHELX-97 (Sheldrick, 1997)'
_computing_structure_solution 'SHELXS-97 (Sheldrick, 1990)'
_diffrn_ambient_temperature 193(2)
_diffrn_measured_fraction_theta_full 0.957
_diffrn_measured_fraction_theta_max 0.957
_diffrn_measurement_device_type 'IPDS (Stoe, Darmstadt)'
_diffrn_measurement_method 'Phi scans, rotation mode'
_diffrn_radiation_monochromator graphite
_diffrn_radiation_source 'fine-focus sealed tube'
_diffrn_radiation_type MoK\a
_diffrn_radiation_wavelength 0.71073
_diffrn_reflns_av_R_equivalents 0.0510
_diffrn_reflns_av_sigmaI/netI 0.0541
_diffrn_reflns_limit_h_max 10
_diffrn_reflns_limit_h_min -10
_diffrn_reflns_limit_k_max 12
_diffrn_reflns_limit_k_min -12
_diffrn_reflns_limit_l_max 35
_diffrn_reflns_limit_l_min -35
_diffrn_reflns_number 20349
_diffrn_reflns_theta_full 24.06
_diffrn_reflns_theta_max 24.06
_diffrn_reflns_theta_min 1.90
_exptl_absorpt_coefficient_mu 4.116
_exptl_absorpt_correction_T_max 0.6600
_exptl_absorpt_correction_T_min 0.1900
_exptl_absorpt_correction_type refdelf
_exptl_absorpt_process_details
;
(Walker, N. & Stuart, D. (1983) Acta Cryst. A39, 158-166)
;
_exptl_crystal_colour colorless
_exptl_crystal_density_diffrn 1.691
_exptl_crystal_density_method 'not measured'
_exptl_crystal_description prism
_exptl_crystal_F_000 1456
_exptl_crystal_size_max 0.54
_exptl_crystal_size_mid 0.38
_exptl_crystal_size_min 0.15
_refine_diff_density_max 0.936
_refine_diff_density_min -0.626
_refine_diff_density_rms 0.097
_refine_ls_extinction_method none
_refine_ls_goodness_of_fit_ref 0.977
_refine_ls_hydrogen_treatment mixed
_refine_ls_matrix_type full
_refine_ls_number_parameters 378
_refine_ls_number_reflns 4431
_refine_ls_number_restraints 0
_refine_ls_restrained_S_all 0.977
_refine_ls_R_factor_all 0.0516
_refine_ls_R_factor_gt 0.0312
_refine_ls_shift/su_max 0.003
_refine_ls_shift/su_mean 0.000
_refine_ls_structure_factor_coef Fsqd
_refine_ls_weighting_details 'calc w=1/[\s^2^(Fo^2^)+(0.0448P)^2^+0.0000P] where P=(Fo^2^+2Fc^2^)/3'
_refine_ls_weighting_scheme calc
_refine_ls_wR_factor_gt 0.0772
_refine_ls_wR_factor_ref 0.0816
_reflns_number_gt 3209
_reflns_number_total 4431
_reflns_threshold_expression >2sigma(I)
_cod_data_source_file b310256d.txt
_cod_data_source_block jik020
_cod_depositor_comments
;
The following automatic conversions were performed:

'_chemical_melting_point' value '173-174 \%C' was changed to
'446.6(5)' - it was converted from degrees Celsius(C) to Kelvins(K),
the average value was taken and precision was estimated.

Automatic conversion script
Id: cif_fix_values 1646 2011-03-28 12:23:43Z adriana 
;
_cod_original_sg_symbol_H-M 'P 2/n'
_cod_database_code 7104903

loop_
_symmetry_equiv_pos_as_xyz
'x, y, z'
'-x+1/2, y, -z+1/2'
'-x, -y, -z'
'x-1/2, -y, z-1/2'

loop_
_atom_site_label
_atom_site_type_symbol
_atom_site_fract_x
_atom_site_fract_y
_atom_site_fract_z
_atom_site_U_iso_or_equiv
_atom_site_adp_type
_atom_site_occupancy
_atom_site_symmetry_multiplicity
_atom_site_calc_flag
_atom_site_refinement_flags
_atom_site_disorder_assembly
_atom_site_disorder_group
W1 W 1.08877(3) 0.49018(2) 0.846140(10) 0.03418(11) Uani 1 1 d . . .
S1 S 0.7762(2) 0.27699(14) 0.80984(6) 0.0331(4) Uani 1 1 d . . .
P1 P 0.88753(19) 0.33997(14) 0.86703(6) 0.0262(4) Uani 1 1 d . . .
O1 O 1.2682(9) 0.4894(6) 0.9373(2) 0.089(2) Uani 1 1 d . . .
O2 O 0.9436(8) 0.7514(5) 0.8667(3) 0.099(3) Uani 1 1 d . . .
O3 O 1.2865(12) 0.2718(7) 0.8109(4) 0.153(5) Uani 1 1 d . . .
O4 O 0.9376(12) 0.5110(8) 0.7502(3) 0.147(4) Uani 1 1 d . . .
O5 O 1.3318(7) 0.6692(7) 0.8106(3) 0.102(3) Uani 1 1 d . . .
C1 C 0.7441(7) 0.1235(5) 0.8295(2) 0.0296(16) Uani 1 1 d . . .
C2 C 0.8167(7) 0.0912(6) 0.8664(2) 0.0295(16) Uani 1 1 d . . .
H2 H 0.797(7) 0.013(6) 0.877(2) 0.035(17) Uiso 1 1 d . . .
C3 C 0.9163(7) 0.1786(5) 0.8927(2) 0.0255(14) Uani 1 1 d . . .
C4 C 0.8520(7) 0.1941(5) 0.9376(2) 0.0283(15) Uani 1 1 d . . .
C5 C 0.8709(8) 0.1065(6) 0.9703(2) 0.0377(18) Uani 1 1 d . . .
H5 H 0.9334 0.0357 0.9664 0.045 Uiso 1 1 calc R . .
C6 C 0.7988(8) 0.1215(7) 1.0090(3) 0.046(2) Uani 1 1 d . . .
H6 H 0.8123 0.0615 1.0316 0.055 Uiso 1 1 calc R . .
C7 C 0.7072(9) 0.2243(7) 1.0144(2) 0.0453(19) Uani 1 1 d . . .
H7 H 0.6581 0.2347 1.0408 0.054 Uiso 1 1 calc R . .
C8 C 0.6859(8) 0.3121(6) 0.9818(2) 0.0380(17) Uani 1 1 d . . .
H8 H 0.6232 0.3827 0.9858 0.046 Uiso 1 1 calc R . .
C9 C 0.7576(7) 0.2959(6) 0.9430(2) 0.0303(16) Uani 1 1 d . . .
C10 C 0.7327(8) 0.3815(6) 0.9039(2) 0.0293(15) Uani 1 1 d . . .
H10 H 0.655(6) 0.344(5) 0.891(2) 0.015(16) Uiso 1 1 d . . .
C11 C 1.1993(9) 0.4868(7) 0.9053(3) 0.052(2) Uani 1 1 d . . .
C12 C 0.9856(9) 0.6500(8) 0.8607(3) 0.057(2) Uani 1 1 d . . .
C13 C 1.2107(11) 0.3453(8) 0.8244(3) 0.071(3) Uani 1 1 d . . .
C14 C 0.9892(13) 0.5009(9) 0.7865(3) 0.084(3) Uani 1 1 d . . .
C15 C 1.2454(9) 0.6018(7) 0.8253(3) 0.055(2) Uani 1 1 d . . .
C16 C 0.6478(7) 0.0427(6) 0.8014(2) 0.0304(16) Uani 1 1 d . . .
C17 C 0.6659(9) -0.0868(6) 0.8031(3) 0.045(2) Uani 1 1 d . . .
H17 H 0.7401 -0.1228 0.8226 0.054 Uiso 1 1 calc R . .
C18 C 0.5747(10) -0.1629(7) 0.7763(3) 0.052(2) Uani 1 1 d . . .
H18 H 0.5892 -0.2508 0.7769 0.063 Uiso 1 1 calc R . .
C19 C 0.4642(10) -0.1122(9) 0.7491(3) 0.056(2) Uani 1 1 d . . .
H19 H 0.4000 -0.1650 0.7317 0.067 Uiso 1 1 calc R . .
C20 C 0.4467(8) 0.0144(8) 0.7472(2) 0.050(2) Uani 1 1 d . . .
H20 H 0.3716 0.0496 0.7279 0.060 Uiso 1 1 calc R . .
C21 C 0.5376(8) 0.0916(7) 0.7731(2) 0.0389(18) Uani 1 1 d . . .
H21 H 0.5242 0.1796 0.7714 0.047 Uiso 1 1 calc R . .
C22 C 0.7177(8) 0.5202(6) 0.9143(2) 0.0382(17) Uani 1 1 d . . .
C23 C 0.8077(11) 0.5756(7) 0.9471(3) 0.059(2) Uani 1 1 d . . .
H23 H 0.8799 0.5265 0.9633 0.071 Uiso 1 1 calc R . .
C24 C 0.7934(16) 0.7009(9) 0.9565(3) 0.086(4) Uani 1 1 d . . .
H24 H 0.8567 0.7385 0.9785 0.104 Uiso 1 1 calc R . .
C25 C 0.6869(15) 0.7709(9) 0.9337(4) 0.084(4) Uani 1 1 d . . .
H25 H 0.6755 0.8570 0.9403 0.101 Uiso 1 1 calc R . .
C26 C 0.5961(12) 0.7169(8) 0.9011(4) 0.078(4) Uani 1 1 d . . .
H26 H 0.5216 0.7653 0.8856 0.094 Uiso 1 1 calc R . .
C27 C 0.6148(9) 0.5924(7) 0.8913(3) 0.053(2) Uani 1 1 d . . .
H27 H 0.5551 0.5560 0.8682 0.063 Uiso 1 1 calc R . .
C28 C 1.0819(7) 0.1364(5) 0.8955(2) 0.0277(15) Uani 1 1 d . . .
C29 C 1.1834(8) 0.1925(6) 0.9252(2) 0.0366(17) Uani 1 1 d . . .
H29 H 1.1498 0.2545 0.9446 0.044 Uiso 1 1 calc R . .
C30 C 1.3332(8) 0.1574(7) 0.9265(3) 0.046(2) Uani 1 1 d . . .
H30 H 1.4025 0.1960 0.9468 0.055 Uiso 1 1 calc R . .
C31 C 1.3840(8) 0.0672(7) 0.8988(3) 0.049(2) Uani 1 1 d . . .
H31 H 1.4877 0.0452 0.8997 0.059 Uiso 1 1 calc R . .
C32 C 1.2840(8) 0.0095(7) 0.8701(3) 0.0492(19) Uani 1 1 d . . .
H32 H 1.3177 -0.0545 0.8515 0.059 Uiso 1 1 calc R . .
C33 C 1.1331(8) 0.0449(6) 0.8680(2) 0.0363(17) Uani 1 1 d . . .
H33 H 1.0645 0.0059 0.8477 0.044 Uiso 1 1 calc R . .

loop_
_atom_site_aniso_label
_atom_site_aniso_U_11
_atom_site_aniso_U_22
_atom_site_aniso_U_33
_atom_site_aniso_U_23
_atom_site_aniso_U_13
_atom_site_aniso_U_12
W1 0.03311(15) 0.03298(15) 0.03635(19) 0.00908(15) 0.00075(11) -0.00336(14)
S1 0.0467(10) 0.0343(8) 0.0173(10) 0.0049(7) -0.0079(8) -0.0023(7)
P1 0.0305(9) 0.0294(8) 0.0181(10) 0.0033(7) -0.0044(8) -0.0013(7)
O1 0.131(6) 0.075(4) 0.055(5) 0.001(4) -0.042(5) -0.029(4)
O2 0.098(5) 0.040(3) 0.164(8) 0.028(4) 0.059(5) 0.020(3)
O3 0.204(10) 0.065(4) 0.205(10) 0.029(5) 0.165(9) 0.038(5)
O4 0.201(10) 0.145(8) 0.088(7) 0.065(6) -0.072(7) -0.118(7)
O5 0.050(4) 0.099(5) 0.158(8) 0.071(5) 0.010(5) -0.012(4)
C1 0.031(3) 0.032(3) 0.026(5) 0.003(3) -0.003(3) -0.003(3)
C2 0.032(4) 0.031(3) 0.025(5) 0.005(3) -0.004(3) 0.001(3)
C3 0.026(3) 0.033(3) 0.017(4) 0.007(3) -0.007(3) 0.000(3)
C4 0.029(3) 0.036(3) 0.020(4) 0.008(3) -0.003(3) -0.006(3)
C5 0.038(4) 0.046(4) 0.028(5) 0.011(3) -0.006(4) -0.002(3)
C6 0.050(5) 0.059(4) 0.029(5) 0.017(4) 0.010(4) 0.000(4)
C7 0.050(5) 0.061(5) 0.026(5) 0.003(4) 0.007(4) -0.007(4)
C8 0.037(4) 0.048(4) 0.030(5) -0.001(3) 0.000(4) 0.004(3)
C9 0.029(4) 0.037(3) 0.024(5) 0.003(3) -0.006(3) -0.009(3)
C10 0.031(4) 0.038(4) 0.018(4) -0.001(3) -0.007(3) -0.002(3)
C11 0.058(5) 0.039(4) 0.058(6) 0.010(4) -0.013(5) -0.020(4)
C12 0.041(5) 0.061(5) 0.071(7) 0.024(4) 0.024(5) 0.009(4)
C13 0.078(7) 0.054(5) 0.086(8) 0.023(5) 0.044(6) -0.004(5)
C14 0.113(8) 0.088(7) 0.049(6) 0.037(6) -0.026(6) -0.066(6)
C15 0.037(4) 0.048(4) 0.081(7) 0.028(4) 0.006(5) 0.001(3)
C16 0.028(3) 0.048(4) 0.015(4) -0.001(3) -0.003(3) -0.006(3)
C17 0.049(5) 0.046(4) 0.038(6) 0.004(3) -0.011(4) -0.008(3)
C18 0.058(5) 0.049(4) 0.049(6) -0.008(4) 0.000(5) -0.025(4)
C19 0.051(5) 0.082(6) 0.034(6) -0.008(4) -0.005(5) -0.032(4)
C20 0.037(4) 0.086(6) 0.027(5) 0.001(4) -0.008(3) -0.011(4)
C21 0.033(4) 0.057(4) 0.026(5) 0.005(3) -0.001(4) -0.008(3)
C22 0.044(4) 0.036(4) 0.036(5) 0.007(3) 0.015(3) 0.001(3)
C23 0.094(7) 0.051(5) 0.033(6) -0.002(4) 0.006(5) -0.013(4)
C24 0.169(12) 0.054(6) 0.039(7) -0.016(5) 0.029(7) -0.032(7)
C25 0.135(11) 0.044(5) 0.079(9) -0.003(6) 0.065(8) 0.003(6)
C26 0.076(7) 0.054(6) 0.109(10) 0.023(6) 0.048(7) 0.025(5)
C27 0.041(4) 0.050(5) 0.068(7) 0.018(4) 0.013(4) 0.006(4)
C28 0.032(4) 0.033(3) 0.017(4) 0.009(3) -0.004(3) 0.002(3)
C29 0.036(4) 0.045(4) 0.028(5) 0.006(3) -0.003(3) -0.002(3)
C30 0.033(4) 0.061(5) 0.042(6) 0.014(4) -0.016(4) -0.005(3)
C31 0.026(4) 0.064(5) 0.055(6) 0.020(4) -0.004(4) 0.004(4)
C32 0.047(4) 0.048(4) 0.053(5) 0.008(4) 0.008(4) 0.020(4)
C33 0.044(4) 0.040(4) 0.025(4) 0.003(3) -0.002(4) 0.000(3)

loop_
_atom_type_symbol
_atom_type_description
_atom_type_scat_dispersion_real
_atom_type_scat_dispersion_imag
_atom_type_scat_source
C C 0.0033 0.0016 'International Tables Vol C Tables 4.2.6.8 and 6.1.1.4'
H H 0.0000 0.0000 'International Tables Vol C Tables 4.2.6.8 and 6.1.1.4'
O O 0.0106 0.0060 'International Tables Vol C Tables 4.2.6.8 and 6.1.1.4'
P P 0.1023 0.0942 'International Tables Vol C Tables 4.2.6.8 and 6.1.1.4'
S S 0.1246 0.1234 'International Tables Vol C Tables 4.2.6.8 and 6.1.1.4'
W W -0.8490 6.8722 'International Tables Vol C Tables 4.2.6.8 and 6.1.1.4'

loop_
_geom_angle_atom_site_label_1
_geom_angle_atom_site_label_2
_geom_angle_atom_site_label_3
_geom_angle
_geom_angle_site_symmetry_1
_geom_angle_site_symmetry_3
_geom_angle_publ_flag
C15 W1 C12 83.8(3) . . ?
C15 W1 C14 87.2(4) . . ?
C12 W1 C14 88.3(5) . . ?
C15 W1 C13 87.7(3) . . ?
C12 W1 C13 170.8(3) . . ?
C14 W1 C13 87.7(5) . . ?
C15 W1 C11 89.2(3) . . ?
C12 W1 C11 91.1(4) . . ?
C14 W1 C11 176.5(3) . . ?
C13 W1 C11 92.3(4) . . ?
C15 W1 P1 175.5(3) . . ?
C12 W1 P1 98.7(2) . . ?
C14 W1 P1 89.1(2) . . ?
C13 W1 P1 89.6(2) . . ?
C11 W1 P1 94.4(2) . . ?
C1 S1 P1 95.0(3) . . ?
C10 P1 C3 92.9(3) . . ?
C10 P1 S1 104.9(2) . . ?
C3 P1 S1 96.1(2) . . ?
C10 P1 W1 123.7(2) . . ?
C3 P1 W1 127.0(2) . . ?
S1 P1 W1 107.64(8) . . ?
C2 C1 C16 126.7(6) . . ?
C2 C1 S1 117.0(5) . . ?
C16 C1 S1 116.1(5) . . ?
C1 C2 C3 123.4(6) . . ?
C2 C3 C4 108.7(5) . . ?
C2 C3 C28 112.6(5) . . ?
C4 C3 C28 112.2(6) . . ?
C2 C3 P1 106.1(4) . . ?
C4 C3 P1 103.2(4) . . ?
C28 C3 P1 113.4(4) . . ?
C5 C4 C9 119.9(6) . . ?
C5 C4 C3 123.3(6) . . ?
C9 C4 C3 116.4(6) . . ?
C4 C5 C6 120.2(7) . . ?
C7 C6 C5 119.5(7) . . ?
C8 C7 C6 121.0(7) . . ?
C7 C8 C9 119.2(6) . . ?
C4 C9 C8 120.2(6) . . ?
C4 C9 C10 116.4(6) . . ?
C8 C9 C10 123.4(6) . . ?
C9 C10 C22 115.5(6) . . ?
C9 C10 P1 104.7(4) . . ?
C22 C10 P1 115.5(5) . . ?
O1 C11 W1 175.6(7) . . ?
O2 C12 W1 170.1(7) . . ?
O3 C13 W1 174.2(7) . . ?
O4 C14 W1 176.0(8) . . ?
O5 C15 W1 175.6(8) . . ?
C21 C16 C17 118.5(7) . . ?
C21 C16 C1 121.6(6) . . ?
C17 C16 C1 119.9(7) . . ?
C18 C17 C16 119.7(8) . . ?
C19 C18 C17 120.7(8) . . ?
C20 C19 C18 119.7(8) . . ?
C19 C20 C21 120.5(8) . . ?
C16 C21 C20 120.9(7) . . ?
C27 C22 C23 118.8(7) . . ?
C27 C22 C10 120.2(7) . . ?
C23 C22 C10 121.0(7) . . ?
C24 C23 C22 120.7(10) . . ?
C25 C24 C23 119.5(11) . . ?
C24 C25 C26 120.4(9) . . ?
C27 C26 C25 119.4(10) . . ?
C22 C27 C26 121.1(10) . . ?
C33 C28 C29 119.2(6) . . ?
C33 C28 C3 121.0(6) . . ?
C29 C28 C3 119.8(6) . . ?
C30 C29 C28 119.5(7) . . ?
C31 C30 C29 121.1(8) . . ?
C32 C31 C30 119.7(7) . . ?
C31 C32 C33 119.9(7) . . ?
C28 C33 C32 120.6(8) . . ?

loop_
_geom_bond_atom_site_label_1
_geom_bond_atom_site_label_2
_geom_bond_distance
_geom_bond_site_symmetry_2
_geom_bond_publ_flag
W1 C15 1.965(7) . ?
W1 C12 2.001(8) . ?
W1 C14 2.004(11) . ?
W1 C13 2.023(9) . ?
W1 C11 2.028(10) . ?
W1 P1 2.5103(16) . ?
S1 C1 1.778(6) . ?
S1 P1 2.090(3) . ?
P1 C10 1.879(7) . ?
P1 C3 1.911(6) . ?
O1 C11 1.135(10) . ?
O2 C12 1.165(9) . ?
O3 C13 1.128(10) . ?
O4 C14 1.193(12) . ?
O5 C15 1.161(9) . ?
C1 C2 1.326(10) . ?
C1 C16 1.469(9) . ?
C2 C3 1.497(9) . ?
C3 C4 1.533(9) . ?
C3 C28 1.537(8) . ?
C4 C5 1.381(9) . ?
C4 C9 1.389(9) . ?
C5 C6 1.390(10) . ?
C6 C7 1.383(10) . ?
C7 C8 1.381(10) . ?
C8 C9 1.395(9) . ?
C9 C10 1.521(9) . ?
C10 C22 1.526(9) . ?
C16 C21 1.381(10) . ?
C16 C17 1.396(10) . ?
C17 C18 1.391(11) . ?
C18 C19 1.371(12) . ?
C19 C20 1.364(11) . ?
C20 C21 1.382(10) . ?
C22 C27 1.368(11) . ?
C22 C23 1.391(11) . ?
C23 C24 1.379(12) . ?
C24 C25 1.372(17) . ?
C25 C26 1.383(16) . ?
C26 C27 1.379(12) . ?
C28 C33 1.385(9) . ?
C28 C29 1.390(10) . ?
C29 C30 1.380(9) . ?
C30 C31 1.379(11) . ?
C31 C32 1.370(11) . ?
C32 C33 1.390(10) . ?

loop_
_geom_torsion_atom_site_label_1
_geom_torsion_atom_site_label_2
_geom_torsion_atom_site_label_3
_geom_torsion_atom_site_label_4
_geom_torsion
_geom_torsion_site_symmetry_1
_geom_torsion_site_symmetry_2
_geom_torsion_site_symmetry_3
_geom_torsion_site_symmetry_4
_geom_torsion_publ_flag
C1 S1 P1 C10 -81.4(3) . . . . ?
C1 S1 P1 C3 13.2(3) . . . . ?
C1 S1 P1 W1 145.3(2) . . . . ?
C15 W1 P1 C10 -143(3) . . . . ?
C12 W1 P1 C10 -19.1(4) . . . . ?
C14 W1 P1 C10 -107.3(5) . . . . ?
C13 W1 P1 C10 165.1(4) . . . . ?
C11 W1 P1 C10 72.7(4) . . . . ?
C15 W1 P1 C3 92(3) . . . . ?
C12 W1 P1 C3 -144.4(4) . . . . ?
C14 W1 P1 C3 127.4(4) . . . . ?
C13 W1 P1 C3 39.7(4) . . . . ?
C11 W1 P1 C3 -52.6(4) . . . . ?
C15 W1 P1 S1 -20(3) . . . . ?
C12 W1 P1 S1 103.3(3) . . . . ?
C14 W1 P1 S1 15.1(4) . . . . ?
C13 W1 P1 S1 -72.6(3) . . . . ?
C11 W1 P1 S1 -164.9(2) . . . . ?
P1 S1 C1 C2 -11.6(5) . . . . ?
P1 S1 C1 C16 172.6(4) . . . . ?
C16 C1 C2 C3 178.3(6) . . . . ?
S1 C1 C2 C3 3.1(9) . . . . ?
C1 C2 C3 C4 119.1(7) . . . . ?
C1 C2 C3 C28 -115.9(7) . . . . ?
C1 C2 C3 P1 8.6(8) . . . . ?
C10 P1 C3 C2 91.9(5) . . . . ?
S1 P1 C3 C2 -13.4(4) . . . . ?
W1 P1 C3 C2 -131.0(3) . . . . ?
C10 P1 C3 C4 -22.4(5) . . . . ?
S1 P1 C3 C4 -127.7(4) . . . . ?
W1 P1 C3 C4 114.8(4) . . . . ?
C10 P1 C3 C28 -144.1(5) . . . . ?
S1 P1 C3 C28 110.6(5) . . . . ?
W1 P1 C3 C28 -6.9(6) . . . . ?
C2 C3 C4 C5 78.5(8) . . . . ?
C28 C3 C4 C5 -46.8(8) . . . . ?
P1 C3 C4 C5 -169.2(6) . . . . ?
C2 C3 C4 C9 -94.6(7) . . . . ?
C28 C3 C4 C9 140.2(6) . . . . ?
P1 C3 C4 C9 17.8(7) . . . . ?
C9 C4 C5 C6 -1.7(11) . . . . ?
C3 C4 C5 C6 -174.5(7) . . . . ?
C4 C5 C6 C7 0.5(12) . . . . ?
C5 C6 C7 C8 0.2(12) . . . . ?
C6 C7 C8 C9 0.4(12) . . . . ?
C5 C4 C9 C8 2.2(10) . . . . ?
C3 C4 C9 C8 175.5(6) . . . . ?
C5 C4 C9 C10 -174.8(6) . . . . ?
C3 C4 C9 C10 -1.5(8) . . . . ?
C7 C8 C9 C4 -1.6(11) . . . . ?
C7 C8 C9 C10 175.3(7) . . . . ?
C4 C9 C10 C22 -144.2(6) . . . . ?
C8 C9 C10 C22 38.9(9) . . . . ?
C4 C9 C10 P1 -16.0(7) . . . . ?
C8 C9 C10 P1 167.1(6) . . . . ?
C3 P1 C10 C9 21.9(5) . . . . ?
S1 P1 C10 C9 119.0(4) . . . . ?
W1 P1 C10 C9 -117.4(4) . . . . ?
C3 P1 C10 C22 150.1(6) . . . . ?
S1 P1 C10 C22 -112.8(5) . . . . ?
W1 P1 C10 C22 10.8(7) . . . . ?
C15 W1 C11 O1 -4(11) . . . . ?
C12 W1 C11 O1 -88(11) . . . . ?
C14 W1 C11 O1 -7(14) . . . . ?
C13 W1 C11 O1 84(11) . . . . ?
P1 W1 C11 O1 173(11) . . . . ?
C15 W1 C12 O2 0(5) . . . . ?
C14 W1 C12 O2 -87(5) . . . . ?
C13 W1 C12 O2 -23(7) . . . . ?
C11 W1 C12 O2 89(5) . . . . ?
P1 W1 C12 O2 -176(5) . . . . ?
C15 W1 C13 O3 -6(12) . . . . ?
C12 W1 C13 O3 17(13) . . . . ?
C14 W1 C13 O3 82(12) . . . . ?
C11 W1 C13 O3 -95(12) . . . . ?
P1 W1 C13 O3 171(12) . . . . ?
C15 W1 C14 O4 9(17) . . . . ?
C12 W1 C14 O4 93(17) . . . . ?
C13 W1 C14 O4 -79(17) . . . . ?
C11 W1 C14 O4 12(22) . . . . ?
P1 W1 C14 O4 -169(17) . . . . ?
C12 W1 C15 O5 -76(11) . . . . ?
C14 W1 C15 O5 12(11) . . . . ?
C13 W1 C15 O5 100(11) . . . . ?
C11 W1 C15 O5 -167(11) . . . . ?
P1 W1 C15 O5 48(12) . . . . ?
C2 C1 C16 C21 156.7(7) . . . . ?
S1 C1 C16 C21 -28.0(8) . . . . ?
C2 C1 C16 C17 -22.7(10) . . . . ?
S1 C1 C16 C17 152.5(5) . . . . ?
C21 C16 C17 C18 0.7(11) . . . . ?
C1 C16 C17 C18 -179.8(6) . . . . ?
C16 C17 C18 C19 -2.0(12) . . . . ?
C17 C18 C19 C20 2.3(12) . . . . ?
C18 C19 C20 C21 -1.3(12) . . . . ?
C17 C16 C21 C20 0.3(10) . . . . ?
C1 C16 C21 C20 -179.2(6) . . . . ?
C19 C20 C21 C16 0.0(11) . . . . ?
C9 C10 C22 C27 -140.5(6) . . . . ?
P1 C10 C22 C27 96.9(7) . . . . ?
C9 C10 C22 C23 39.5(9) . . . . ?
P1 C10 C22 C23 -83.2(7) . . . . ?
C27 C22 C23 C24 0.2(11) . . . . ?
C10 C22 C23 C24 -179.8(7) . . . . ?
C22 C23 C24 C25 1.4(13) . . . . ?
C23 C24 C25 C26 -1.0(15) . . . . ?
C24 C25 C26 C27 -0.8(14) . . . . ?
C23 C22 C27 C26 -2.0(10) . . . . ?
C10 C22 C27 C26 177.9(7) . . . . ?
C25 C26 C27 C22 2.4(12) . . . . ?
C2 C3 C28 C33 14.0(8) . . . . ?
C4 C3 C28 C33 137.1(6) . . . . ?
P1 C3 C28 C33 -106.5(6) . . . . ?
C2 C3 C28 C29 -167.4(6) . . . . ?
C4 C3 C28 C29 -44.4(7) . . . . ?
P1 C3 C28 C29 72.1(7) . . . . ?
C33 C28 C29 C30 1.0(10) . . . . ?
C3 C28 C29 C30 -177.7(6) . . . . ?
C28 C29 C30 C31 -0.2(11) . . . . ?
C29 C30 C31 C32 -1.2(11) . . . . ?
C30 C31 C32 C33 2.0(11) . . . . ?
C29 C28 C33 C32 -0.2(10) . . . . ?
C3 C28 C33 C32 178.4(6) . . . . ?
C31 C32 C33 C28 -1.3(11) . . . . ?
